data_4110656
loop_
_publ_author_name
'Paul G. Hoertz'
'Aaron Staniszewski'
'Andras Marton'
'Gerard T. Higgins'
'Christopher D. Incarvito'
'Arnold L. Rheingold'
'Gerald J. Meyer'

_publ_section_title
;
 Toward Exceeding the Shockley-Queisser Limit: Photoinduced Interfacial
 Charge Transfer Processes that Store Energy in Excess of the Equilibrated
 Excited State
;
_journal_name_full 'Journal of the American Chemical Society'
_journal_page_first 8234
_journal_page_last 8245
_journal_paper_doi 10.1021/ja060470e
_journal_volume 128
_journal_year 2006
_chemical_formula_sum 'C47 H42 F12 N6 O5 P2 Ru2'
_chemical_formula_weight 1262.95
_chemical_name_systematic
; 

 ? 

;
_space_group_IT_number 14
_symmetry_cell_setting monoclinic
_symmetry_space_group_name_Hall '-P 2ybc'
_symmetry_space_group_name_H-M 'P 1 21/c 1'
_atom_sites_solution_hydrogens geom
_atom_sites_solution_primary direct
_atom_sites_solution_secondary difmap
_audit_creation_method SHELXL-97
_cell_angle_alpha 90.00
_cell_angle_beta 96.4570(10)
_cell_angle_gamma 90.00
_cell_formula_units_Z 4
_cell_length_a 17.5217(14)
_cell_length_b 14.1894(11)
_cell_length_c 18.7241(15)
_cell_measurement_temperature 173(2)
_cell_volume 4625.7(6)
_computing_cell_refinement 'Bruker SMART'
_computing_data_collection 'Bruker SMART'
_computing_data_reduction 'Bruker SHELXTL'
_computing_molecular_graphics 'Bruker SHELXTL'
_computing_publication_material 'Bruker SHELXTL'
_computing_structure_refinement 'SHELXL-97 (Sheldrick, 1997)'
_computing_structure_solution 'SHELXS-97 (Sheldrick, 1990)'
_diffrn_ambient_temperature 173(2)
_diffrn_measured_fraction_theta_full 0.946
_diffrn_measured_fraction_theta_max 0.946
_diffrn_measurement_device_type 'CCD area detector'
_diffrn_measurement_method 'phi and omega scans'
_diffrn_radiation_monochromator graphite
_diffrn_radiation_source 'fine-focus sealed tube'
_diffrn_radiation_type MoK\a
_diffrn_radiation_wavelength 0.71073
_diffrn_reflns_av_R_equivalents 0.0306
_diffrn_reflns_av_sigmaI/netI 0.0379
_diffrn_reflns_limit_h_max 22
_diffrn_reflns_limit_h_min -22
_diffrn_reflns_limit_k_max 18
_diffrn_reflns_limit_k_min -13
_diffrn_reflns_limit_l_max 24
_diffrn_reflns_limit_l_min -21
_diffrn_reflns_number 28909
_diffrn_reflns_theta_full 28.31
_diffrn_reflns_theta_max 28.31
_diffrn_reflns_theta_min 1.85
_exptl_absorpt_coefficient_mu 0.827
_exptl_absorpt_correction_T_max 0.848
_exptl_absorpt_correction_T_min 0.648
_exptl_absorpt_correction_type multi-scan
_exptl_absorpt_process_details SADABS
_exptl_crystal_colour 'dark red'
_exptl_crystal_density_diffrn 1.813
_exptl_crystal_description block
_exptl_crystal_F_000 2528
_exptl_crystal_size_max 0.2
_exptl_crystal_size_mid 0.2
_exptl_crystal_size_min 0.2
_refine_diff_density_max 1.620
_refine_diff_density_min -0.887
_refine_diff_density_rms 0.123
_refine_ls_extinction_method none
_refine_ls_goodness_of_fit_ref 1.472
_refine_ls_hydrogen_treatment constr
_refine_ls_matrix_type full
_refine_ls_number_parameters 668
_refine_ls_number_reflns 10893
_refine_ls_number_restraints 0
_refine_ls_restrained_S_all 1.472
_refine_ls_R_factor_all 0.0780
_refine_ls_R_factor_gt 0.0687
_refine_ls_shift/su_max 0.008
_refine_ls_shift/su_mean 0.001
_refine_ls_structure_factor_coef Fsqd
_refine_ls_weighting_details 'calc w=1/[\s^2^(Fo^2^)+(0.1000P)^2^+0.0000P] where P=(Fo^2^+2Fc^2^)/3'
_refine_ls_weighting_scheme calc
_refine_ls_wR_factor_gt 0.1953
_refine_ls_wR_factor_ref 0.2017
_reflns_number_gt 9444
_reflns_number_total 10893
_reflns_threshold_expression >2sigma(I)
_cod_data_source_file ja060470esi20060131_050358.cif
_cod_data_source_block mey01
_cod_database_code 4110656

loop_
_symmetry_equiv_pos_as_xyz
'x, y, z'
'-x, y+1/2, -z+1/2'
'-x, -y, -z'
'x, -y-1/2, z-1/2'

loop_
_atom_site_label
_atom_site_type_symbol
_atom_site_fract_x
_atom_site_fract_y
_atom_site_fract_z
_atom_site_U_iso_or_equiv
_atom_site_adp_type
_atom_site_occupancy
_atom_site_symmetry_multiplicity
_atom_site_calc_flag
_atom_site_refinement_flags
Ru1 Ru 0.263262(16) 0.659353(19) 0.449081(16) 0.02293(12) Uani 1 1 d .
Ru1' Ru 0.2553(9) 0.8360(7) 0.4368(9) 0.059(6) Uani 1 1 d .
P1 P 0.04927(9) 0.37757(10) 0.17432(9) 0.0570(4) Uani 1 1 d .
P2 P 0.41265(8) 0.26906(12) 0.41885(9) 0.0545(4) Uani 1 1 d .
F1 F 0.0879(7) 0.3138(6) 0.1218(5) 0.209(5) Uani 1 1 d .
F2 F -0.0298(4) 0.3384(5) 0.1434(3) 0.168(4) Uani 1 1 d .
F3 F 0.0588(4) 0.3012(5) 0.2354(4) 0.160(3) Uani 1 1 d .
F4 F 0.0103(5) 0.4369(6) 0.2273(4) 0.171(3) Uani 1 1 d .
F5 F 0.1312(3) 0.4149(4) 0.2026(3) 0.128(2) Uani 1 1 d .
F6 F 0.0384(2) 0.4573(3) 0.1157(3) 0.1043(18) Uani 1 1 d .
F7 F 0.4076(3) 0.3199(3) 0.3432(2) 0.0896(13) Uani 1 1 d .
F8 F 0.4988(3) 0.2509(5) 0.4128(4) 0.152(3) Uani 1 1 d .
F9 F 0.4230(3) 0.2111(6) 0.4903(4) 0.152(3) Uani 1 1 d .
F10 F 0.3276(3) 0.2872(6) 0.4251(5) 0.163(3) Uani 1 1 d .
F11 F 0.3906(5) 0.1763(4) 0.3797(6) 0.189(4) Uani 1 1 d .
F12 F 0.4407(5) 0.3614(6) 0.4556(4) 0.181(4) Uani 1 1 d .
O1 O 0.4294(3) 0.4299(4) 0.1672(3) 0.0969(18) Uani 1 1 d .
O2 O 0.3031(3) 0.4379(4) 0.1383(2) 0.0763(14) Uani 1 1 d .
O3 O 0.0150(2) 0.2588(2) 0.4006(2) 0.0543(9) Uani 1 1 d .
O4 O 0.1298(2) 0.2043(2) 0.3778(3) 0.0617(11) Uani 1 1 d .
O5 O 0.2648(4) 0.0376(3) 0.2043(3) 0.0950(17) Uani 1 1 d .
N1 N 0.32155(18) 0.5790(2) 0.37946(18) 0.0291(7) Uani 1 1 d .
N2 N 0.20460(18) 0.5297(2) 0.44886(17) 0.0273(6) Uani 1 1 d .
N3 N 0.32743(18) 0.6325(2) 0.54496(18) 0.0284(6) Uani 1 1 d .
N4 N 0.21054(19) 0.7451(2) 0.5178(2) 0.0304(7) Uani 1 1 d .
N5 N 0.19898(18) 0.7036(2) 0.35579(19) 0.0305(7) Uani 1 1 d .
N6 N 0.31601(19) 0.7865(2) 0.43028(19) 0.0308(7) Uani 1 1 d .
C1 C 0.2789(2) 0.5077(3) 0.3503(2) 0.0294(8) Uani 1 1 d .
C2 C 0.2918(3) 0.4670(3) 0.2842(2) 0.0368(9) Uani 1 1 d .
H2A H 0.2595 0.4177 0.2641 0.044 Uiso 1 1 calc R
C3 C 0.3507(3) 0.4989(3) 0.2491(3) 0.0424(10) Uani 1 1 d .
C4 C 0.3999(2) 0.5695(3) 0.2799(2) 0.0394(10) Uani 1 1 d .
C5 C 0.4626(3) 0.6097(4) 0.2468(3) 0.0494(12) Uani 1 1 d .
H5A H 0.4717 0.5894 0.2002 0.059 Uiso 1 1 calc R
C6 C 0.5088(3) 0.6757(4) 0.2809(3) 0.0528(13) Uani 1 1 d .
H6A H 0.5480 0.7041 0.2571 0.063 Uiso 1 1 calc R
C7 C 0.4989(3) 0.7023(4) 0.3507(3) 0.0501(12) Uani 1 1 d .
H7A H 0.5342 0.7452 0.3754 0.060 Uiso 1 1 calc R
C8 C 0.4395(2) 0.6681(3) 0.3847(3) 0.0385(10) Uani 1 1 d .
H8A H 0.4342 0.6863 0.4327 0.046 Uiso 1 1 calc R
C9 C 0.3858(2) 0.6053(3) 0.3476(2) 0.0323(8) Uani 1 1 d .
C10 C 0.3653(4) 0.4533(4) 0.1798(3) 0.0591(15) Uani 1 1 d .
C11 C 0.3120(6) 0.3941(6) 0.0697(4) 0.089(2) Uani 1 1 d .
H11A H 0.3495 0.4303 0.0449 0.107 Uiso 1 1 calc R
H11B H 0.3320 0.3293 0.0777 0.107 Uiso 1 1 calc R
C12 C 0.2426(9) 0.3910(11) 0.0270(6) 0.215(10) Uani 1 1 d .
H12A H 0.2497 0.3614 -0.0191 0.323 Uiso 1 1 calc R
H12B H 0.2231 0.4552 0.0186 0.323 Uiso 1 1 calc R
H12C H 0.2057 0.3542 0.0512 0.323 Uiso 1 1 calc R
C13 C 0.2180(2) 0.4753(3) 0.3933(2) 0.0303(8) Uani 1 1 d .
C14 C 0.1799(2) 0.3897(3) 0.3761(2) 0.0353(9) Uani 1 1 d .
H14A H 0.1916 0.3535 0.3361 0.042 Uiso 1 1 calc R
C15 C 0.1254(2) 0.3593(3) 0.4185(3) 0.0352(9) Uani 1 1 d .
C16 C 0.1108(2) 0.4122(3) 0.4790(2) 0.0325(8) Uani 1 1 d .
C17 C 0.0605(3) 0.3811(3) 0.5289(3) 0.0420(10) Uani 1 1 d .
H17A H 0.0333 0.3235 0.5203 0.050 Uiso 1 1 calc R
C18 C 0.0509(3) 0.4319(3) 0.5881(3) 0.0452(11) Uani 1 1 d .
H18A H 0.0169 0.4101 0.6207 0.054 Uiso 1 1 calc R
C19 C 0.0906(3) 0.5164(4) 0.6017(3) 0.0456(11) Uani 1 1 d .
H19A H 0.0834 0.5517 0.6436 0.055 Uiso 1 1 calc R
C20 C 0.1399(2) 0.5492(3) 0.5555(2) 0.0367(9) Uani 1 1 d .
H20A H 0.1663 0.6070 0.5655 0.044 Uiso 1 1 calc R
C21 C 0.1518(2) 0.4980(3) 0.4936(2) 0.0289(8) Uani 1 1 d .
C22 C 0.0822(3) 0.2688(3) 0.3987(3) 0.0448(11) Uani 1 1 d .
C23 C 0.0950(4) 0.1138(4) 0.3560(6) 0.105(3) Uani 1 1 d .
H23A H 0.0616 0.0926 0.3922 0.126 Uiso 1 1 calc R
H23B H 0.0628 0.1209 0.3094 0.126 Uiso 1 1 calc R
C24 C 0.1500(6) 0.0488(7) 0.3498(9) 0.179(7) Uani 1 1 d .
H24A H 0.1260 -0.0115 0.3349 0.268 Uiso 1 1 calc R
H24B H 0.1812 0.0410 0.3962 0.268 Uiso 1 1 calc R
H24C H 0.1827 0.0696 0.3137 0.268 Uiso 1 1 calc R
C25 C 0.3809(2) 0.5643(3) 0.5578(2) 0.0361(9) Uani 1 1 d .
H25A H 0.3897 0.5227 0.5197 0.043 Uiso 1 1 calc R
C26 C 0.4234(3) 0.5524(4) 0.6240(3) 0.0457(11) Uani 1 1 d .
H26A H 0.4601 0.5031 0.6312 0.055 Uiso 1 1 calc R
C27 C 0.4120(3) 0.6131(4) 0.6797(3) 0.0459(11) Uani 1 1 d .
H27A H 0.4419 0.6075 0.7251 0.055 Uiso 1 1 calc R
C28 C 0.3564(3) 0.6819(3) 0.6683(2) 0.0395(10) Uani 1 1 d .
H28A H 0.3466 0.7234 0.7060 0.047 Uiso 1 1 calc R
C29 C 0.3142(2) 0.6901(3) 0.6001(2) 0.0319(8) Uani 1 1 d .
C30 C 0.2524(2) 0.7593(3) 0.5822(2) 0.0337(9) Uani 1 1 d .
C31 C 0.2362(3) 0.8323(3) 0.6268(3) 0.0448(11) Uani 1 1 d .
H31A H 0.2672 0.8422 0.6712 0.054 Uiso 1 1 calc R
C32 C 0.1746(3) 0.8910(4) 0.6065(3) 0.0520(13) Uani 1 1 d .
H32A H 0.1638 0.9426 0.6361 0.062 Uiso 1 1 calc R
C33 C 0.1287(3) 0.8739(3) 0.5425(3) 0.0477(12) Uani 1 1 d .
H33A H 0.0845 0.9112 0.5290 0.057 Uiso 1 1 calc R
C34 C 0.1489(2) 0.8005(3) 0.4984(3) 0.0376(9) Uani 1 1 d .
H34A H 0.1187 0.7894 0.4538 0.045 Uiso 1 1 calc R
C35 C 0.1380(2) 0.6594(3) 0.3210(3) 0.0352(9) Uani 1 1 d .
H35A H 0.1198 0.6037 0.3416 0.042 Uiso 1 1 calc R
C36 C 0.1011(3) 0.6910(4) 0.2575(3) 0.0448(11) Uani 1 1 d .
H36A H 0.0587 0.6570 0.2342 0.054 Uiso 1 1 calc R
C37 C 0.1260(3) 0.7731(4) 0.2271(3) 0.0472(11) Uani 1 1 d .
H37A H 0.1009 0.7962 0.1830 0.057 Uiso 1 1 calc R
C38 C 0.1874(3) 0.8200(3) 0.2619(3) 0.0428(10) Uani 1 1 d .
H38A H 0.2053 0.8765 0.2422 0.051 Uiso 1 1 calc R
C39 C 0.2235(2) 0.7848(3) 0.3260(2) 0.0326(8) Uani 1 1 d .
C40 C 0.2894(2) 0.8305(3) 0.3682(2) 0.0338(9) Uani 1 1 d .
C41 C 0.3216(3) 0.9147(3) 0.3483(3) 0.0453(11) Uani 1 1 d .
H41A H 0.3022 0.9449 0.3047 0.054 Uiso 1 1 calc R
C42 C 0.3811(3) 0.9540(3) 0.3913(3) 0.0549(13) Uani 1 1 d .
H42A H 0.4051 1.0100 0.3772 0.066 Uiso 1 1 calc R
C43 C 0.4059(3) 0.9108(4) 0.4557(3) 0.0508(12) Uani 1 1 d .
H43A H 0.4454 0.9386 0.4878 0.061 Uiso 1 1 calc R
C44 C 0.3731(3) 0.8279(3) 0.4730(3) 0.0385(10) Uani 1 1 d .
H44A H 0.3914 0.7981 0.5171 0.046 Uiso 1 1 calc R
C45 C 0.2598(6) 0.2039(6) 0.2288(5) 0.104(3) Uani 1 1 d .
H45A H 0.2527 0.1851 0.2780 0.156 Uiso 1 1 calc R
H45B H 0.2155 0.2410 0.2084 0.156 Uiso 1 1 calc R
H45C H 0.3066 0.2419 0.2294 0.156 Uiso 1 1 calc R
C46 C 0.2670(4) 0.1178(5) 0.1839(4) 0.074(2) Uani 1 1 d .
C47 C 0.2775(5) 0.1384(6) 0.1057(5) 0.084(2) Uani 1 1 d .
H47A H 0.2811 0.0789 0.0797 0.126 Uiso 1 1 calc R
H47B H 0.3247 0.1749 0.1036 0.126 Uiso 1 1 calc R
H47C H 0.2334 0.1746 0.0835 0.126 Uiso 1 1 calc R

loop_
_atom_site_aniso_label
_atom_site_aniso_U_11
_atom_site_aniso_U_22
_atom_site_aniso_U_33
_atom_site_aniso_U_23
_atom_site_aniso_U_13
_atom_site_aniso_U_12
Ru1 0.02204(17) 0.01780(17) 0.02940(18) 0.00124(10) 0.00480(11) -0.00001(10)
Ru1' 0.083(11) 0.019(6) 0.089(12) 0.003(5) 0.074(9) -0.002(5)
P1 0.0534(8) 0.0447(7) 0.0679(9) 0.0203(7) -0.0159(7) -0.0192(6)
P2 0.0400(7) 0.0659(9) 0.0572(8) 0.0145(7) 0.0043(6) 0.0019(6)
F1 0.278(11) 0.160(7) 0.175(8) -0.059(6) -0.033(8) 0.086(7)
F2 0.143(5) 0.212(7) 0.126(5) 0.092(4) -0.080(4) -0.134(5)
F3 0.132(5) 0.151(5) 0.175(6) 0.118(5) -0.073(4) -0.083(4)
F4 0.190(7) 0.213(8) 0.112(5) -0.019(5) 0.034(5) 0.072(6)
F5 0.078(3) 0.159(5) 0.137(4) 0.084(4) -0.039(3) -0.055(3)
F6 0.080(3) 0.092(3) 0.134(4) 0.075(3) -0.020(3) -0.025(2)
F7 0.103(3) 0.090(3) 0.072(3) 0.028(2) -0.011(2) 0.011(2)
F8 0.060(3) 0.228(7) 0.171(6) 0.139(5) 0.031(3) 0.037(3)
F9 0.094(4) 0.250(8) 0.116(4) 0.103(5) 0.026(3) -0.008(4)
F10 0.067(3) 0.202(7) 0.229(8) 0.087(6) 0.059(4) 0.042(4)
F11 0.226(9) 0.047(3) 0.290(11) -0.002(4) 0.012(8) -0.013(4)
F12 0.207(8) 0.198(8) 0.148(6) -0.087(6) 0.062(6) -0.102(6)
O1 0.092(4) 0.110(4) 0.097(4) -0.032(3) 0.046(3) 0.015(3)
O2 0.091(3) 0.095(4) 0.042(2) -0.017(2) 0.005(2) 0.036(3)
O3 0.0414(18) 0.044(2) 0.075(3) -0.0084(17) -0.0044(17) -0.0178(15)
O4 0.047(2) 0.0261(17) 0.108(3) -0.0149(18) -0.010(2) -0.0032(14)
O5 0.123(4) 0.056(3) 0.102(4) 0.014(3) -0.007(3) 0.015(3)
N1 0.0286(15) 0.0258(15) 0.0336(17) 0.0075(13) 0.0064(13) 0.0022(12)
N2 0.0279(15) 0.0236(15) 0.0301(16) 0.0022(12) 0.0026(12) 0.0000(12)
N3 0.0259(15) 0.0249(15) 0.0347(17) 0.0015(13) 0.0044(12) -0.0043(12)
N4 0.0293(16) 0.0218(15) 0.0415(19) 0.0023(13) 0.0094(14) -0.0010(12)
N5 0.0269(15) 0.0257(16) 0.0398(18) 0.0009(13) 0.0068(13) 0.0042(12)
N6 0.0299(16) 0.0236(15) 0.0400(18) 0.0026(13) 0.0090(14) 0.0000(12)
C1 0.0295(18) 0.0262(18) 0.0329(19) 0.0008(14) 0.0056(15) 0.0084(14)
C2 0.040(2) 0.031(2) 0.040(2) -0.0033(17) 0.0082(17) 0.0049(17)
C3 0.053(3) 0.040(2) 0.037(2) 0.0044(18) 0.015(2) 0.015(2)
C4 0.034(2) 0.042(2) 0.044(2) 0.0155(19) 0.0131(18) 0.0147(18)
C5 0.044(3) 0.059(3) 0.049(3) 0.019(2) 0.022(2) 0.016(2)
C6 0.038(2) 0.056(3) 0.068(4) 0.022(3) 0.021(2) 0.000(2)
C7 0.033(2) 0.049(3) 0.070(3) 0.013(2) 0.013(2) -0.001(2)
C8 0.031(2) 0.033(2) 0.053(3) 0.0076(18) 0.0112(19) 0.0043(16)
C9 0.0287(18) 0.0308(19) 0.039(2) 0.0072(16) 0.0097(15) 0.0087(15)
C10 0.079(4) 0.052(3) 0.050(3) -0.004(2) 0.027(3) 0.014(3)
C11 0.144(7) 0.076(5) 0.049(4) -0.021(3) 0.023(4) 0.006(5)
C12 0.249(17) 0.263(17) 0.107(8) -0.122(10) -0.092(10) 0.172(14)
C13 0.0298(18) 0.0244(18) 0.036(2) 0.0018(15) 0.0015(15) -0.0007(14)
C14 0.037(2) 0.0267(19) 0.042(2) -0.0066(16) -0.0002(17) -0.0008(16)
C15 0.032(2) 0.0242(18) 0.047(2) -0.0011(16) -0.0059(17) -0.0028(15)
C16 0.0296(18) 0.0275(19) 0.040(2) 0.0048(16) 0.0015(16) -0.0001(15)
C17 0.037(2) 0.034(2) 0.054(3) 0.0061(19) 0.0044(19) -0.0169(18)
C18 0.043(2) 0.042(2) 0.052(3) 0.010(2) 0.015(2) -0.013(2)
C19 0.051(3) 0.044(3) 0.045(3) 0.000(2) 0.017(2) -0.010(2)
C20 0.035(2) 0.034(2) 0.042(2) -0.0028(17) 0.0104(17) -0.0074(17)
C21 0.0261(17) 0.0250(18) 0.035(2) 0.0024(14) 0.0013(14) -0.0020(14)
C22 0.044(2) 0.030(2) 0.058(3) -0.0022(19) -0.010(2) -0.0073(18)
C23 0.064(4) 0.028(3) 0.216(11) -0.028(4) -0.021(5) -0.007(3)
C24 0.112(8) 0.080(7) 0.35(2) -0.104(10) 0.034(11) -0.022(6)
C25 0.039(2) 0.031(2) 0.039(2) 0.0034(16) 0.0078(17) 0.0041(16)
C26 0.038(2) 0.052(3) 0.045(3) 0.015(2) -0.0015(19) 0.007(2)
C27 0.040(2) 0.060(3) 0.037(2) 0.009(2) -0.0003(19) -0.004(2)
C28 0.044(2) 0.043(2) 0.033(2) -0.0035(18) 0.0060(18) -0.0067(19)
C29 0.0310(19) 0.0273(18) 0.038(2) 0.0022(16) 0.0081(16) -0.0068(15)
C30 0.036(2) 0.0230(18) 0.044(2) 0.0002(16) 0.0112(17) -0.0030(15)
C31 0.055(3) 0.037(2) 0.044(3) -0.0116(19) 0.014(2) 0.000(2)
C32 0.071(3) 0.034(2) 0.056(3) -0.003(2) 0.025(3) 0.009(2)
C33 0.053(3) 0.030(2) 0.065(3) 0.006(2) 0.024(2) 0.013(2)
C34 0.033(2) 0.032(2) 0.049(3) 0.0025(18) 0.0123(18) 0.0024(17)
C35 0.0275(19) 0.036(2) 0.042(2) 0.0011(17) 0.0029(17) 0.0048(15)
C36 0.031(2) 0.052(3) 0.049(3) 0.004(2) -0.0045(19) 0.0064(19)
C37 0.038(2) 0.055(3) 0.046(3) 0.015(2) -0.006(2) 0.012(2)
C38 0.044(2) 0.039(2) 0.046(3) 0.0124(19) 0.009(2) 0.0103(19)
C39 0.0318(19) 0.0249(18) 0.042(2) 0.0047(16) 0.0091(16) 0.0048(15)
C40 0.034(2) 0.0250(19) 0.044(2) 0.0000(16) 0.0123(17) 0.0033(15)
C41 0.049(3) 0.028(2) 0.061(3) 0.016(2) 0.014(2) 0.0016(18)
C42 0.056(3) 0.030(2) 0.079(4) 0.012(2) 0.011(3) -0.013(2)
C43 0.048(3) 0.040(3) 0.063(3) 0.000(2) 0.002(2) -0.016(2)
C44 0.036(2) 0.029(2) 0.051(3) 0.0000(17) 0.0059(19) -0.0083(16)
C45 0.129(8) 0.076(6) 0.101(7) -0.012(5) -0.009(6) 0.006(5)
C46 0.071(4) 0.048(3) 0.095(5) 0.000(3) -0.024(4) 0.009(3)
C47 0.078(5) 0.075(5) 0.097(6) -0.014(4) 0.002(4) -0.006(4)

loop_
_atom_type_symbol
_atom_type_description
_atom_type_scat_dispersion_real
_atom_type_scat_dispersion_imag
_atom_type_scat_source
C C 0.0033 0.0016 'International Tables Vol C Tables 4.2.6.8 and 6.1.1.4'
H H 0.0000 0.0000 'International Tables Vol C Tables 4.2.6.8 and 6.1.1.4'
N N 0.0061 0.0033 'International Tables Vol C Tables 4.2.6.8 and 6.1.1.4'
O O 0.0106 0.0060 'International Tables Vol C Tables 4.2.6.8 and 6.1.1.4'
F F 0.0171 0.0103 'International Tables Vol C Tables 4.2.6.8 and 6.1.1.4'
P P 0.1023 0.0942 'International Tables Vol C Tables 4.2.6.8 and 6.1.1.4'
Ru Ru -1.2594 0.8363 'International Tables Vol C Tables 4.2.6.8 and 6.1.1.4'

loop_
_geom_angle_atom_site_label_1
_geom_angle_atom_site_label_2
_geom_angle_atom_site_label_3
_geom_angle
N3 Ru1 N4 78.65(14)
N3 Ru1 N5 173.03(13)
N4 Ru1 N5 96.21(13)
N3 Ru1 N6 95.72(13)
N4 Ru1 N6 80.33(13)
N5 Ru1 N6 78.66(13)
N3 Ru1 N1 100.81(13)
N4 Ru1 N1 176.54(12)
N5 Ru1 N1 84.04(13)
N6 Ru1 N1 96.36(13)
N3 Ru1 N2 93.38(12)
N4 Ru1 N2 105.29(13)
N5 Ru1 N2 92.52(13)
N6 Ru1 N2 170.13(13)
N1 Ru1 N2 78.13(13)
F4 P1 F2 89.6(5)
F4 P1 F1 177.8(6)
F2 P1 F1 89.4(5)
F4 P1 F5 93.1(4)
F2 P1 F5 177.2(5)
F1 P1 F5 87.9(5)
F4 P1 F3 85.7(5)
F2 P1 F3 92.4(3)
F1 P1 F3 92.3(5)
F5 P1 F3 88.2(3)
F4 P1 F6 91.7(4)
F2 P1 F6 87.9(2)
F1 P1 F6 90.3(4)
F5 P1 F6 91.6(2)
F3 P1 F6 177.4(5)
F10 P2 F12 95.0(5)
F10 P2 F11 89.2(5)
F12 P2 F11 175.5(5)
F10 P2 F8 179.8(6)
F12 P2 F8 84.8(5)
F11 P2 F8 91.0(5)
F10 P2 F9 92.5(3)
F12 P2 F9 93.7(5)
F11 P2 F9 87.5(5)
F8 P2 F9 87.4(3)
F10 P2 F7 92.0(3)
F12 P2 F7 89.8(4)
F11 P2 F7 88.7(4)
F8 P2 F7 88.1(3)
F9 P2 F7 174.1(4)
C10 O2 C11 116.1(6)
C22 O4 C23 115.7(5)
C1 N1 C9 118.2(4)
C1 N1 Ru1 112.2(2)
C9 N1 Ru1 127.0(3)
C13 N2 C21 117.9(3)
C13 N2 Ru1 112.2(3)
C21 N2 Ru1 129.7(3)
C25 N3 C29 118.1(4)
C25 N3 Ru1 126.3(3)
C29 N3 Ru1 115.6(3)
C34 N4 C30 119.3(4)
C34 N4 Ru1 125.1(3)
C30 N4 Ru1 114.0(3)
C35 N5 C39 117.6(4)
C35 N5 Ru1 126.6(3)
C39 N5 Ru1 115.7(3)
C44 N6 C40 118.2(4)
C44 N6 Ru1 126.5(3)
C40 N6 Ru1 115.4(3)
N1 C1 C2 122.1(4)
N1 C1 C13 114.7(3)
C2 C1 C13 123.2(4)
C3 C2 C1 119.6(4)
C2 C3 C4 120.2(4)
C2 C3 C10 119.2(5)
C4 C3 C10 120.5(5)
C3 C4 C9 117.7(4)
C3 C4 C5 124.7(5)
C9 C4 C5 117.6(5)
C6 C5 C4 121.1(5)
C5 C6 C7 120.1(5)
C8 C7 C6 121.5(5)
C7 C8 C9 119.5(5)
N1 C9 C4 121.5(4)
N1 C9 C8 119.0(4)
C4 C9 C8 119.4(4)
O1 C10 O2 125.1(6)
O1 C10 C3 122.3(6)
O2 C10 C3 112.5(5)
C12 C11 O2 110.6(7)
N2 C13 C14 123.8(4)
N2 C13 C1 116.4(3)
C14 C13 C1 119.8(4)
C15 C14 C13 118.8(4)
C14 C15 C16 119.8(4)
C14 C15 C22 118.9(4)
C16 C15 C22 121.2(4)
C15 C16 C17 123.0(4)
C15 C16 C21 118.5(4)
C17 C16 C21 118.4(4)
C18 C17 C16 121.1(4)
C17 C18 C19 120.2(4)
C20 C19 C18 120.9(5)
C19 C20 C21 120.6(4)
N2 C21 C20 120.0(3)
N2 C21 C16 121.1(4)
C20 C21 C16 118.8(4)
O3 C22 O4 125.7(4)
O3 C22 C15 124.2(5)
O4 C22 C15 110.1(4)
C24 C23 O4 110.3(6)
N3 C25 C26 122.6(4)
C25 C26 C27 119.4(4)
C28 C27 C26 118.9(4)
C27 C28 C29 119.3(4)
N3 C29 C28 121.6(4)
N3 C29 C30 114.4(4)
C28 C29 C30 124.0(4)
N4 C30 C31 121.6(4)
N4 C30 C29 114.5(4)
C31 C30 C29 124.0(4)
C30 C31 C32 119.5(5)
C31 C32 C33 119.4(5)
C32 C33 C34 118.7(4)
N4 C34 C33 121.4(5)
N5 C35 C36 122.9(4)
C35 C36 C37 119.5(5)
C38 C37 C36 118.8(4)
C37 C38 C39 119.6(4)
N5 C39 C38 121.5(4)
N5 C39 C40 114.5(4)
C38 C39 C40 124.0(4)
N6 C40 C41 120.9(4)
N6 C40 C39 115.5(3)
C41 C40 C39 123.5(4)
C42 C41 C40 120.0(5)
C41 C42 C43 118.7(4)
C44 C43 C42 119.5(5)
N6 C44 C43 122.7(5)
O5 C46 C45 125.9(9)
O5 C46 C47 119.8(7)
C45 C46 C47 114.2(7)

loop_
_geom_bond_atom_site_label_1
_geom_bond_atom_site_label_2
_geom_bond_distance
Ru1 N3 2.044(3)
Ru1 N4 2.063(3)
Ru1 N5 2.067(3)
Ru1 N6 2.076(3)
Ru1 N1 2.084(3)
Ru1 N2 2.107(3)
P1 F4 1.520(6)
P1 F2 1.544(4)
P1 F1 1.548(9)
P1 F5 1.566(4)
P1 F3 1.570(5)
P1 F6 1.573(4)
P2 F10 1.529(5)
P2 F12 1.535(6)
P2 F11 1.535(7)
P2 F8 1.549(5)
P2 F9 1.564(5)
P2 F7 1.584(4)
O1 C10 1.220(7)
O2 C10 1.284(8)
O2 C11 1.451(7)
O3 C22 1.191(6)
O4 C22 1.325(6)
O4 C23 1.461(6)
O5 C46 1.202(8)
N1 C1 1.337(5)
N1 C9 1.383(5)
N2 C13 1.337(5)
N2 C21 1.391(5)
N3 C25 1.350(5)
N3 C29 1.357(5)
N4 C34 1.352(5)
N4 C30 1.355(6)
N5 C35 1.342(5)
N5 C39 1.370(5)
N6 C44 1.343(6)
N6 C40 1.356(6)
C1 C2 1.408(6)
C1 C13 1.480(5)
C2 C3 1.361(6)
C3 C4 1.403(7)
C3 C10 1.498(7)
C4 C9 1.412(6)
C4 C5 1.439(6)
C5 C6 1.350(8)
C6 C7 1.390(8)
C7 C8 1.368(6)
C8 C9 1.419(6)
C11 C12 1.378(13)
C13 C14 1.406(5)
C14 C15 1.378(6)
C15 C16 1.407(6)
C15 C22 1.515(6)
C16 C17 1.424(6)
C16 C21 1.424(5)
C17 C18 1.349(7)
C18 C19 1.397(6)
C19 C20 1.371(6)
C20 C21 1.403(6)
C23 C24 1.348(12)
C25 C26 1.383(6)
C26 C27 1.385(8)
C27 C28 1.379(7)
C28 C29 1.405(6)
C29 C30 1.472(6)
C30 C31 1.379(6)
C31 C32 1.383(7)
C32 C33 1.387(8)
C33 C34 1.399(7)
C35 C36 1.364(6)
C36 C37 1.388(7)
C37 C38 1.366(7)
C38 C39 1.385(6)
C39 C40 1.474(6)
C40 C41 1.390(6)
C41 C42 1.364(7)
C42 C43 1.378(8)
C43 C44 1.365(6)
C45 C46 1.496(11)
C46 C47 1.525(12)
